data_4334126
loop_
_publ_author_name
'Michael G. Fraser'
'Holly van der Salm'
'Scott A. Cameron'
'Allan G. Blackman'
'Keith C. Gordon'

_publ_section_title
;
 Heteroleptic Cu(I) Bis-diimine Complexes of
 6,6'-Dimesityl-2,2'-bipyridine: A Structural, Theoretical and
 Spectroscopic Study
;
_journal_name_full 'Inorganic Chemistry'
_journal_page_first 2980
_journal_page_last 2992
_journal_paper_doi 10.1021/ic302393p
_journal_volume 52
_journal_year 2013
_chemical_formula_sum 'C40 H36 B Cu F4 N4'
_chemical_formula_weight 723.08
_chemical_name_systematic
;
 ?
;
_space_group_IT_number 14
_symmetry_cell_setting monoclinic
_symmetry_space_group_name_Hall '-P 2ybc'
_symmetry_space_group_name_H-M 'P 1 21/c 1'
_atom_sites_solution_hydrogens geom
_atom_sites_solution_primary direct
_atom_sites_solution_secondary difmap
_audit_creation_method SHELXL-97
_cell_angle_alpha 90.00
_cell_angle_beta 104.342(5)
_cell_angle_gamma 90.00
_cell_formula_units_Z 4
_cell_length_a 12.3320(12)
_cell_length_b 18.0130(17)
_cell_length_c 15.6190(14)
_cell_measurement_reflns_used 9307
_cell_measurement_temperature 89(2)
_cell_measurement_theta_max 26.38
_cell_measurement_theta_min 2.63
_cell_volume 3361.4(6)
_computing_cell_refinement 'ApexII and SAINT (Bruker, 2001)'
_computing_data_collection 'ApexII (Bruker, 2004)'
_computing_data_reduction SAINT
_computing_molecular_graphics 'WinGX (Farrugia, 1999)'
_computing_publication_material WinGX
_computing_structure_refinement 'SHELXL-97 (Sheldrick, 1997)'
_computing_structure_solution 'SIR97 (Altomare et al., 1997)'
_diffrn_ambient_temperature 89(2)
_diffrn_measured_fraction_theta_full 0.999
_diffrn_measured_fraction_theta_max 0.994
_diffrn_radiation_monochromator graphite
_diffrn_radiation_source 'fine-focus sealed tube'
_diffrn_radiation_type MoK\a
_diffrn_radiation_wavelength 0.71069
_diffrn_reflns_av_R_equivalents 0.0418
_diffrn_reflns_av_sigmaI/netI 0.0251
_diffrn_reflns_limit_h_max 15
_diffrn_reflns_limit_h_min -15
_diffrn_reflns_limit_k_max 22
_diffrn_reflns_limit_k_min -22
_diffrn_reflns_limit_l_max 19
_diffrn_reflns_limit_l_min -19
_diffrn_reflns_number 62428
_diffrn_reflns_theta_full 25.00
_diffrn_reflns_theta_max 26.47
_diffrn_reflns_theta_min 1.70
_exptl_absorpt_coefficient_mu 0.708
_exptl_absorpt_correction_T_max 1.000000
_exptl_absorpt_correction_T_min 0.929433
_exptl_absorpt_correction_type multi-scan
_exptl_absorpt_process_details SADABS
_exptl_crystal_colour Orange
_exptl_crystal_density_diffrn 1.429
_exptl_crystal_description Block
_exptl_crystal_F_000 1496
_exptl_crystal_size_max 0.38
_exptl_crystal_size_mid 0.35
_exptl_crystal_size_min 0.28
_refine_diff_density_max 0.976
_refine_diff_density_min -0.555
_refine_diff_density_rms 0.064
_refine_ls_extinction_method none
_refine_ls_goodness_of_fit_ref 1.048
_refine_ls_hydrogen_treatment constr
_refine_ls_matrix_type full
_refine_ls_number_parameters 457
_refine_ls_number_reflns 6919
_refine_ls_number_restraints 0
_refine_ls_restrained_S_all 1.048
_refine_ls_R_factor_all 0.0466
_refine_ls_R_factor_gt 0.0396
_refine_ls_shift/su_max 0.030
_refine_ls_shift/su_mean 0.000
_refine_ls_structure_factor_coef Fsqd
_refine_ls_weighting_details 'calc w=1/[\s^2^(Fo^2^)+(0.0388P)^2^+4.0675P] where P=(Fo^2^+2Fc^2^)/3'
_refine_ls_weighting_scheme calc
_refine_ls_wR_factor_gt 0.0940
_refine_ls_wR_factor_ref 0.0986
_reflns_number_gt 6110
_reflns_number_total 6919
_reflns_threshold_expression >2sigma(I)
_cod_data_source_file ic302393p_si_003_8.cif
_cod_data_source_block Phen
_cod_original_cell_volume 3361.4(5)
_cod_database_code 4334126

loop_
_symmetry_equiv_pos_as_xyz
'x, y, z'
'-x, y+1/2, -z+1/2'
'-x, -y, -z'
'x, -y-1/2, z-1/2'

loop_
_atom_site_label
_atom_site_type_symbol
_atom_site_fract_x
_atom_site_fract_y
_atom_site_fract_z
_atom_site_U_iso_or_equiv
_atom_site_adp_type
_atom_site_occupancy
_atom_site_symmetry_multiplicity
_atom_site_calc_flag
_atom_site_refinement_flags
Cu1 Cu 0.70525(2) 0.209335(14) 0.815686(16) 0.01847(9) Uani 1 1 d .
F2 F 1.15946(12) 0.31892(8) 1.03847(10) 0.0389(4) Uani 1 1 d .
C33 C 0.9030(2) 0.15624(14) 0.56357(15) 0.0305(6) Uani 1 1 d .
H33 H 0.9565 0.1603 0.5310 0.037 Uiso 1 1 calc R
F3 F 1.27636(15) 0.41486(10) 1.04450(11) 0.0543(5) Uani 1 1 d .
F1 F 1.09342(17) 0.42415(12) 0.96813(14) 0.0699(6) Uani 1 1 d .
C40 C 0.82533(18) 0.20012(12) 0.68469(13) 0.0197(4) Uani 1 1 d .
N1 N 0.76665(14) 0.15120(9) 0.93214(11) 0.0155(3) Uani 1 1 d .
C11 C 0.90677(17) 0.08070(11) 0.88084(13) 0.0169(4) Uani 1 1 d .
C6 C 0.62470(16) 0.22759(11) 0.96893(13) 0.0152(4) Uani 1 1 d .
N3 N 0.82439(14) 0.24351(10) 0.75618(11) 0.0187(4) Uani 1 1 d .
C5 C 0.71328(16) 0.16997(11) 0.99483(13) 0.0148(4) Uani 1 1 d .
N2 N 0.60444(13) 0.25242(9) 0.88421(11) 0.0150(3) Uani 1 1 d .
C20 C 0.48933(16) 0.32461(11) 0.76128(13) 0.0168(4) Uani 1 1 d .
C1 C 0.84643(16) 0.09810(11) 0.95040(13) 0.0167(4) Uani 1 1 d .
C22 C 0.50116(19) 0.41042(12) 0.64641(15) 0.0243(5) Uani 1 1 d .
H22 H 0.5350 0.4512 0.6273 0.029 Uiso 1 1 calc R
C8 C 0.47772(17) 0.30291(11) 0.99767(14) 0.0200(4) Uani 1 1 d .
H8 H 0.4359 0.3202 1.0356 0.024 Uiso 1 1 calc R
N4 N 0.66118(15) 0.14216(10) 0.70782(11) 0.0197(4) Uani 1 1 d .
F4 F 1.21216(14) 0.35453(15) 0.91510(11) 0.0720(7) Uani 1 1 d .
C4 C 0.73803(17) 0.13630(11) 1.07749(13) 0.0188(4) Uani 1 1 d .
H4 H 0.7009 0.1505 1.1199 0.023 Uiso 1 1 calc R
C9 C 0.45567(17) 0.32730(11) 0.91125(14) 0.0194(4) Uani 1 1 d .
H9 H 0.3982 0.3611 0.8901 0.023 Uiso 1 1 calc R
C21 C 0.54170(17) 0.38546(12) 0.73299(14) 0.0200(4) Uani 1 1 d .
C25 C 0.39823(17) 0.28955(12) 0.70372(14) 0.0198(4) Uani 1 1 d .
C13 C 1.06052(17) 0.10371(12) 0.81513(14) 0.0209(4) Uani 1 1 d .
H13 H 1.1250 0.1301 0.8140 0.025 Uiso 1 1 calc R
C14 C 1.02342(18) 0.04857(12) 0.75218(13) 0.0207(4) Uani 1 1 d .
C39 C 0.73861(18) 0.14580(12) 0.65917(13) 0.0201(4) Uani 1 1 d .
C12 C 1.00421(17) 0.12051(11) 0.87958(13) 0.0182(4) Uani 1 1 d .
C2 C 0.87376(18) 0.06223(12) 1.03164(14) 0.0223(4) Uani 1 1 d .
H2 H 0.9287 0.0257 1.0430 0.027 Uiso 1 1 calc R
C24 C 0.36154(18) 0.31575(13) 0.61734(14) 0.0236(5) Uani 1 1 d .
H24 H 0.3021 0.2921 0.5786 0.028 Uiso 1 1 calc R
C30 C 0.9968(2) 0.29801(13) 0.74109(17) 0.0299(5) Uani 1 1 d .
H30 H 1.0551 0.3311 0.7627 0.036 Uiso 1 1 calc R
C23 C 0.41179(19) 0.37629(13) 0.58788(14) 0.0249(5) Uani 1 1 d .
C16 C 0.86958(17) 0.02359(11) 0.81983(13) 0.0185(4) Uani 1 1 d .
C32 C 0.90855(19) 0.20494(13) 0.63733(14) 0.0242(5) Uani 1 1 d .
C35 C 0.73696(19) 0.09743(13) 0.58783(14) 0.0253(5) Uani 1 1 d .
C15 C 0.92780(18) 0.00936(12) 0.75563(14) 0.0209(4) Uani 1 1 d .
H15 H 0.9018 -0.0275 0.7139 0.025 Uiso 1 1 calc R
C26 C 0.3391(2) 0.22527(14) 0.73454(16) 0.0293(5) Uani 1 1 d .
H26A H 0.3936 0.1918 0.7688 0.044 Uiso 1 1 calc R
H26B H 0.2945 0.1995 0.6842 0.044 Uiso 1 1 calc R
H26C H 0.2918 0.2436 0.7702 0.044 Uiso 1 1 calc R
C31 C 0.99607(19) 0.25526(14) 0.66810(16) 0.0291(5) Uani 1 1 d .
H31 H 1.0533 0.2597 0.6393 0.035 Uiso 1 1 calc R
C36 C 0.6530(2) 0.04314(13) 0.56888(15) 0.0316(5) Uani 1 1 d .
H36 H 0.6506 0.0092 0.5236 0.038 Uiso 1 1 calc R
C38 C 0.5810(2) 0.09104(13) 0.68610(15) 0.0270(5) Uani 1 1 d .
H38 H 0.5268 0.0890 0.7182 0.032 Uiso 1 1 calc R
C34 C 0.8215(2) 0.10455(14) 0.54048(15) 0.0299(5) Uani 1 1 d .
H34 H 0.8206 0.0732 0.4930 0.036 Uiso 1 1 calc R
C7 C 0.56336(17) 0.25215(11) 1.02686(13) 0.0175(4) Uani 1 1 d .
H7 H 0.5796 0.2347 1.0847 0.021 Uiso 1 1 calc R
B1 B 1.1847(2) 0.37851(16) 0.99044(18) 0.0293(6) Uani 1 1 d .
C3 C 0.81850(18) 0.08143(12) 1.09560(14) 0.0227(5) Uani 1 1 d .
H3 H 0.8355 0.0576 1.1501 0.027 Uiso 1 1 calc R
C17 C 0.77091(19) -0.02370(13) 0.82507(16) 0.0270(5) Uani 1 1 d .
H17A H 0.7120 0.0074 0.8350 0.041 Uiso 1 1 calc R
H17B H 0.7930 -0.0583 0.8729 0.041 Uiso 1 1 calc R
H17C H 0.7448 -0.0503 0.7706 0.041 Uiso 1 1 calc R
C29 C 0.90846(19) 0.29114(12) 0.78276(15) 0.0238(5) Uani 1 1 d .
H29 H 0.9088 0.3213 0.8312 0.029 Uiso 1 1 calc R
C19 C 1.0863(2) 0.03122(14) 0.68309(15) 0.0292(5) Uani 1 1 d .
H19A H 1.1273 0.0743 0.6731 0.044 Uiso 1 1 calc R
H19B H 1.0342 0.0172 0.6290 0.044 Uiso 1 1 calc R
H19C H 1.1375 -0.0089 0.7033 0.044 Uiso 1 1 calc R
C27 C 0.3706(2) 0.40371(16) 0.49391(16) 0.0376(6) Uani 1 1 d .
H27A H 0.4074 0.4495 0.4871 0.056 Uiso 1 1 calc R
H27B H 0.2912 0.4117 0.4810 0.056 Uiso 1 1 calc R
H27C H 0.3869 0.3673 0.4540 0.056 Uiso 1 1 calc R
C18 C 1.04905(19) 0.17926(13) 0.94761(15) 0.0252(5) Uani 1 1 d .
H18A H 0.9890 0.2110 0.9539 0.038 Uiso 1 1 calc R
H18B H 1.1045 0.2082 0.9291 0.038 Uiso 1 1 calc R
H18C H 1.0823 0.1561 1.0033 0.038 Uiso 1 1 calc R
C37 C 0.5747(2) 0.04039(14) 0.61735(16) 0.0327(5) Uani 1 1 d .
H37 H 0.5178 0.0052 0.6046 0.039 Uiso 1 1 calc R
C28 C 0.64109(19) 0.42261(13) 0.79375(16) 0.0277(5) Uani 1 1 d .
H28A H 0.6280 0.4276 0.8516 0.042 Uiso 1 1 calc R
H28B H 0.6517 0.4709 0.7710 0.042 Uiso 1 1 calc R
H28C H 0.7068 0.3930 0.7973 0.042 Uiso 1 1 calc R
C10 C 0.51990(16) 0.30102(11) 0.85618(13) 0.0162(4) Uani 1 1 d .

loop_
_atom_site_aniso_label
_atom_site_aniso_U_11
_atom_site_aniso_U_22
_atom_site_aniso_U_33
_atom_site_aniso_U_23
_atom_site_aniso_U_13
_atom_site_aniso_U_12
Cu1 0.02076(15) 0.02216(14) 0.01424(13) 0.00203(10) 0.00766(10) 0.00501(10)
F2 0.0372(8) 0.0262(7) 0.0466(9) 0.0069(7) -0.0025(7) -0.0047(6)
C33 0.0325(13) 0.0428(14) 0.0203(11) 0.0114(10) 0.0143(10) 0.0207(11)
F3 0.0643(11) 0.0544(10) 0.0462(10) -0.0014(8) 0.0172(9) -0.0347(9)
F1 0.0654(12) 0.0788(14) 0.0758(13) 0.0481(11) 0.0372(11) 0.0465(11)
C40 0.0210(10) 0.0238(11) 0.0149(10) 0.0064(8) 0.0053(8) 0.0075(8)
N1 0.0145(8) 0.0170(8) 0.0152(8) 0.0003(6) 0.0040(7) 0.0003(6)
C11 0.0166(10) 0.0171(9) 0.0170(10) 0.0041(8) 0.0041(8) 0.0058(8)
C6 0.0138(9) 0.0167(9) 0.0149(9) -0.0009(7) 0.0031(8) -0.0025(7)
N3 0.0197(9) 0.0186(8) 0.0175(8) 0.0045(7) 0.0037(7) 0.0027(7)
C5 0.0134(9) 0.0159(9) 0.0151(9) -0.0008(7) 0.0036(7) -0.0021(7)
N2 0.0146(8) 0.0162(8) 0.0145(8) -0.0004(6) 0.0042(7) 0.0002(6)
C20 0.0142(9) 0.0197(10) 0.0175(10) 0.0004(8) 0.0057(8) 0.0052(8)
C1 0.0154(10) 0.0169(9) 0.0176(10) 0.0007(8) 0.0036(8) 0.0006(8)
C22 0.0264(12) 0.0229(11) 0.0285(12) 0.0087(9) 0.0158(10) 0.0070(9)
C8 0.0201(10) 0.0214(10) 0.0209(10) -0.0030(8) 0.0097(8) 0.0003(8)
N4 0.0212(9) 0.0206(9) 0.0166(8) 0.0017(7) 0.0032(7) 0.0025(7)
F4 0.0289(9) 0.153(2) 0.0373(9) -0.0264(11) 0.0143(7) 0.0007(11)
C4 0.0169(10) 0.0235(10) 0.0169(10) 0.0006(8) 0.0058(8) -0.0007(8)
C9 0.0175(10) 0.0194(10) 0.0224(10) 0.0000(8) 0.0070(8) 0.0029(8)
C21 0.0179(10) 0.0205(10) 0.0237(11) 0.0013(8) 0.0094(9) 0.0049(8)
C25 0.0176(10) 0.0227(10) 0.0198(10) 0.0001(8) 0.0060(8) 0.0046(8)
C13 0.0153(10) 0.0248(11) 0.0224(10) 0.0066(9) 0.0044(8) 0.0033(8)
C14 0.0223(11) 0.0238(11) 0.0164(10) 0.0069(8) 0.0053(8) 0.0098(9)
C39 0.0226(11) 0.0216(10) 0.0145(9) 0.0028(8) 0.0015(8) 0.0085(8)
C12 0.0180(10) 0.0178(10) 0.0179(10) 0.0042(8) 0.0027(8) 0.0032(8)
C2 0.0213(11) 0.0245(11) 0.0211(10) 0.0055(9) 0.0049(9) 0.0079(9)
C24 0.0184(11) 0.0309(12) 0.0206(10) -0.0008(9) 0.0033(9) 0.0063(9)
C30 0.0222(11) 0.0285(12) 0.0377(13) 0.0104(10) 0.0052(10) -0.0022(9)
C23 0.0238(11) 0.0334(12) 0.0191(10) 0.0050(9) 0.0085(9) 0.0125(9)
C16 0.0183(10) 0.0179(10) 0.0184(10) 0.0041(8) 0.0025(8) 0.0040(8)
C32 0.0230(11) 0.0302(12) 0.0213(11) 0.0100(9) 0.0092(9) 0.0102(9)
C35 0.0287(12) 0.0284(12) 0.0169(10) 0.0006(9) 0.0018(9) 0.0129(10)
C15 0.0249(11) 0.0198(10) 0.0168(10) 0.0011(8) 0.0031(8) 0.0060(8)
C26 0.0252(12) 0.0336(13) 0.0270(12) 0.0001(10) 0.0024(10) -0.0069(10)
C31 0.0230(12) 0.0348(13) 0.0328(13) 0.0153(10) 0.0132(10) 0.0077(10)
C36 0.0402(14) 0.0264(12) 0.0222(11) -0.0068(9) -0.0034(10) 0.0075(10)
C38 0.0265(12) 0.0269(12) 0.0259(11) 0.0003(9) 0.0034(9) -0.0028(9)
C34 0.0349(13) 0.0372(13) 0.0167(10) -0.0003(10) 0.0051(10) 0.0177(11)
C7 0.0191(10) 0.0192(10) 0.0147(9) -0.0009(8) 0.0053(8) -0.0024(8)
B1 0.0227(13) 0.0383(15) 0.0309(14) 0.0040(12) 0.0142(11) 0.0011(11)
C3 0.0225(11) 0.0282(11) 0.0170(10) 0.0081(9) 0.0042(9) 0.0037(9)
C17 0.0262(12) 0.0265(11) 0.0287(12) 0.0005(9) 0.0074(10) -0.0035(9)
C29 0.0245(11) 0.0220(11) 0.0242(11) 0.0035(9) 0.0044(9) 0.0011(9)
C19 0.0279(12) 0.0394(13) 0.0232(11) 0.0059(10) 0.0115(10) 0.0131(10)
C27 0.0384(14) 0.0505(16) 0.0248(12) 0.0128(11) 0.0095(11) 0.0139(12)
C18 0.0236(11) 0.0274(11) 0.0238(11) -0.0031(9) 0.0043(9) -0.0033(9)
C37 0.0351(14) 0.0274(12) 0.0302(13) -0.0052(10) -0.0018(11) -0.0045(10)
C28 0.0254(12) 0.0254(11) 0.0337(13) 0.0018(10) 0.0101(10) -0.0035(9)
C10 0.0147(9) 0.0165(9) 0.0174(10) 0.0007(8) 0.0041(8) -0.0012(8)

loop_
_atom_type_symbol
_atom_type_description
_atom_type_scat_dispersion_real
_atom_type_scat_dispersion_imag
_atom_type_scat_source
C C 0.0033 0.0016 'International Tables Vol C Tables 4.2.6.8 and 6.1.1.4'
H H 0.0000 0.0000 'International Tables Vol C Tables 4.2.6.8 and 6.1.1.4'
B B 0.0013 0.0007 'International Tables Vol C Tables 4.2.6.8 and 6.1.1.4'
N N 0.0061 0.0033 'International Tables Vol C Tables 4.2.6.8 and 6.1.1.4'
F F 0.0171 0.0103 'International Tables Vol C Tables 4.2.6.8 and 6.1.1.4'
Cu Cu 0.3201 1.2651 'International Tables Vol C Tables 4.2.6.8 and 6.1.1.4'

loop_
_geom_angle_atom_site_label_1
_geom_angle_atom_site_label_2
_geom_angle_atom_site_label_3
_geom_angle
N2 Cu1 N3 138.76(7)
N2 Cu1 N4 127.10(7)
N3 Cu1 N4 82.87(7)
N2 Cu1 N1 82.30(7)
N3 Cu1 N1 114.12(7)
N4 Cu1 N1 112.99(7)
C34 C33 C32 121.3(2)
C34 C33 H33 119.3
C32 C33 H33 119.3
N3 C40 C32 123.3(2)
N3 C40 C39 117.52(18)
C32 C40 C39 119.2(2)
C1 N1 C5 118.97(17)
C1 N1 Cu1 129.17(13)
C5 N1 Cu1 111.82(13)
C16 C11 C12 120.20(18)
C16 C11 C1 120.72(18)
C12 C11 C1 119.04(18)
N2 C6 C7 122.08(18)
N2 C6 C5 116.06(17)
C7 C6 C5 121.80(18)
C29 N3 C40 117.42(18)
C29 N3 Cu1 130.73(15)
C40 N3 Cu1 110.87(14)
N1 C5 C4 121.97(18)
N1 C5 C6 115.73(17)
C4 C5 C6 122.29(17)
C10 N2 C6 118.05(17)
C10 N2 Cu1 127.94(13)
C6 N2 Cu1 114.00(13)
C21 C20 C25 120.63(19)
C21 C20 C10 120.83(18)
C25 C20 C10 118.14(18)
N1 C1 C2 121.42(18)
N1 C1 C11 117.57(17)
C2 C1 C11 120.99(18)
C23 C22 C21 122.1(2)
C23 C22 H22 119.0
C21 C22 H22 119.0
C9 C8 C7 118.74(19)
C9 C8 H8 120.6
C7 C8 H8 120.6
C38 N4 C39 118.06(19)
C38 N4 Cu1 130.59(15)
C39 N4 Cu1 110.67(14)
C3 C4 C5 118.97(19)
C3 C4 H4 120.5
C5 C4 H4 120.5
C8 C9 C10 119.51(19)
C8 C9 H9 120.2
C10 C9 H9 120.2
C22 C21 C20 118.4(2)
C22 C21 C28 120.5(2)
C20 C21 C28 121.06(19)
C24 C25 C20 118.9(2)
C24 C25 C26 120.1(2)
C20 C25 C26 120.95(19)
C12 C13 C14 122.0(2)
C12 C13 H13 119.0
C14 C13 H13 119.0
C15 C14 C13 118.00(19)
C15 C14 C19 121.0(2)
C13 C14 C19 121.0(2)
N4 C39 C35 122.4(2)
N4 C39 C40 117.16(18)
C35 C39 C40 120.4(2)
C13 C12 C11 118.81(19)
C13 C12 C18 120.15(19)
C11 C12 C18 121.03(18)
C3 C2 C1 119.43(19)
C3 C2 H2 120.3
C1 C2 H2 120.3
C23 C24 C25 121.5(2)
C23 C24 H24 119.3
C25 C24 H24 119.3
C31 C30 C29 119.2(2)
C31 C30 H30 120.4
C29 C30 H30 120.4
C24 C23 C22 118.4(2)
C24 C23 C27 120.5(2)
C22 C23 C27 121.0(2)
C15 C16 C11 118.98(19)
C15 C16 C17 120.18(19)
C11 C16 C17 120.81(18)
C31 C32 C40 117.4(2)
C31 C32 C33 123.4(2)
C40 C32 C33 119.2(2)
C36 C35 C39 117.6(2)
C36 C35 C34 123.4(2)
C39 C35 C34 119.0(2)
C14 C15 C16 121.9(2)
C14 C15 H15 119.0
C16 C15 H15 119.0
C25 C26 H26A 109.5
C25 C26 H26B 109.5
H26A C26 H26B 109.5
C25 C26 H26C 109.5
H26A C26 H26C 109.5
H26B C26 H26C 109.5
C30 C31 C32 119.6(2)
C30 C31 H31 120.2
C32 C31 H31 120.2
C37 C36 C35 119.6(2)
C37 C36 H36 120.2
C35 C36 H36 120.2
N4 C38 C37 122.9(2)
N4 C38 H38 118.5
C37 C38 H38 118.5
C33 C34 C35 121.0(2)
C33 C34 H34 119.5
C35 C34 H34 119.5
C8 C7 C6 119.33(19)
C8 C7 H7 120.3
C6 C7 H7 120.3
F1 B1 F4 109.5(2)
F1 B1 F2 108.8(2)
F4 B1 F2 110.9(2)
F1 B1 F3 111.4(2)
F4 B1 F3 109.4(2)
F2 B1 F3 107.0(2)
C4 C3 C2 119.24(19)
C4 C3 H3 120.4
C2 C3 H3 120.4
C16 C17 H17A 109.5
C16 C17 H17B 109.5
H17A C17 H17B 109.5
C16 C17 H17C 109.5
H17A C17 H17C 109.5
H17B C17 H17C 109.5
N3 C29 C30 123.1(2)
N3 C29 H29 118.5
C30 C29 H29 118.5
C14 C19 H19A 109.5
C14 C19 H19B 109.5
H19A C19 H19B 109.5
C14 C19 H19C 109.5
H19A C19 H19C 109.5
H19B C19 H19C 109.5
C23 C27 H27A 109.5
C23 C27 H27B 109.5
H27A C27 H27B 109.5
C23 C27 H27C 109.5
H27A C27 H27C 109.5
H27B C27 H27C 109.5
C12 C18 H18A 109.5
C12 C18 H18B 109.5
H18A C18 H18B 109.5
C12 C18 H18C 109.5
H18A C18 H18C 109.5
H18B C18 H18C 109.5
C36 C37 C38 119.3(2)
C36 C37 H37 120.3
C38 C37 H37 120.3
C21 C28 H28A 109.5
C21 C28 H28B 109.5
H28A C28 H28B 109.5
C21 C28 H28C 109.5
H28A C28 H28C 109.5
H28B C28 H28C 109.5
N2 C10 C9 122.26(18)
N2 C10 C20 119.36(17)
C9 C10 C20 118.29(18)

loop_
_geom_bond_atom_site_label_1
_geom_bond_atom_site_label_2
_geom_bond_distance
Cu1 N2 1.9881(16)
Cu1 N3 2.0194(17)
Cu1 N4 2.0357(18)
Cu1 N1 2.0728(17)
F2 B1 1.388(3)
C33 C34 1.352(4)
C33 C32 1.436(3)
C33 H33 0.9300
F3 B1 1.395(3)
F1 B1 1.367(3)
C40 N3 1.365(3)
C40 C32 1.409(3)
C40 C39 1.431(3)
N1 C1 1.351(3)
N1 C5 1.351(2)
C11 C16 1.400(3)
C11 C12 1.404(3)
C11 C1 1.494(3)
C6 N2 1.360(3)
C6 C7 1.388(3)
C6 C5 1.488(3)
N3 C29 1.330(3)
C5 C4 1.390(3)
N2 C10 1.349(3)
C20 C21 1.398(3)
C20 C25 1.403(3)
C20 C10 1.498(3)
C1 C2 1.389(3)
C22 C23 1.389(3)
C22 C21 1.395(3)
C22 H22 0.9300
C8 C9 1.381(3)
C8 C7 1.386(3)
C8 H8 0.9300
N4 C38 1.332(3)
N4 C39 1.361(3)
F4 B1 1.372(3)
C4 C3 1.379(3)
C4 H4 0.9300
C9 C10 1.389(3)
C9 H9 0.9300
C21 C28 1.508(3)
C25 C24 1.395(3)
C25 C26 1.509(3)
C13 C12 1.390(3)
C13 C14 1.393(3)
C13 H13 0.9300
C14 C15 1.387(3)
C14 C19 1.510(3)
C39 C35 1.411(3)
C12 C18 1.505(3)
C2 C3 1.385(3)
C2 H2 0.9300
C24 C23 1.388(3)
C24 H24 0.9300
C30 C31 1.374(4)
C30 C29 1.406(3)
C30 H30 0.9300
C23 C27 1.512(3)
C16 C15 1.394(3)
C16 C17 1.504(3)
C32 C31 1.400(3)
C35 C36 1.402(4)
C35 C34 1.426(3)
C15 H15 0.9300
C26 H26A 0.9600
C26 H26B 0.9600
C26 H26C 0.9600
C31 H31 0.9300
C36 C37 1.368(4)
C36 H36 0.9300
C38 C37 1.397(3)
C38 H38 0.9300
C34 H34 0.9300
C7 H7 0.9300
C3 H3 0.9300
C17 H17A 0.9600
C17 H17B 0.9600
C17 H17C 0.9600
C29 H29 0.9300
C19 H19A 0.9600
C19 H19B 0.9600
C19 H19C 0.9600
C27 H27A 0.9600
C27 H27B 0.9600
C27 H27C 0.9600
C18 H18A 0.9600
C18 H18B 0.9600
C18 H18C 0.9600
C37 H37 0.9300
C28 H28A 0.9600
C28 H28B 0.9600
C28 H28C 0.9600
